data_4310147
loop_
_publ_author_name
'Benlai Wu'
'Daqiang Yuan'
'Benyong Lou'
'Lei Han'
'Caiping Liu'
'Chunxi Zhang'
'Maochun Hong'

_publ_section_title
;
Dynamic Formation of Coordination Polymers versus Tetragonal Prisms and
Unexpected Magnetic Superexchange Coupling Mediated by Encapsulated Anions
in the Cobalt(II) 1,3-Bis(pyrid-4-ylthio)propan-2-one Series
;
_journal_name_full 'Inorganic Chemistry'
_journal_page_first 9175
_journal_page_last 9184
_journal_paper_doi 10.1021/ic050455v
_journal_volume 44
_journal_year 2005
_chemical_formula_moiety 'C19 H26 Cl2 Co N4 O3 S2'
_chemical_formula_sum 'C19 H26 Cl2 Co N4 O3 S2'
_chemical_formula_weight 552.39
_space_group_IT_number 56
_symmetry_cell_setting orthorhombic
_symmetry_space_group_name_Hall '-P 2ab 2ac'
_symmetry_space_group_name_H-M 'P c c n'
_atom_sites_solution_hydrogens geom
_atom_sites_solution_primary direct
_atom_sites_solution_secondary difmap
_audit_creation_method SHELXL-97
_cell_angle_alpha 90.00
_cell_angle_beta 90.00
_cell_angle_gamma 90.00
_cell_formula_units_Z 4
_cell_length_a 9.9218(7)
_cell_length_b 13.1236(9)
_cell_length_c 18.0166(16)
_cell_measurement_reflns_used 5570
_cell_measurement_temperature 293(2)
_cell_measurement_theta_max 27.48
_cell_measurement_theta_min 3.05
_cell_volume 2345.9(3)
_computing_structure_refinement 'SHELXL-97 (Sheldrick, 1997)'
_computing_structure_solution 'SHELXS-97 (Sheldrick, 1990)'
_diffrn_ambient_temperature 293(2)
_diffrn_measured_fraction_theta_full 0.998
_diffrn_measured_fraction_theta_max 0.998
_diffrn_measurement_device_type 'Smart CCD'
_diffrn_measurement_method '\w scan'
_diffrn_radiation_monochromator graphite
_diffrn_radiation_source 'fine-focus sealed tube'
_diffrn_radiation_type MoK\a
_diffrn_radiation_wavelength 0.71073
_diffrn_reflns_av_R_equivalents 0.0243
_diffrn_reflns_av_sigmaI/netI 0.0164
_diffrn_reflns_limit_h_max 12
_diffrn_reflns_limit_h_min -12
_diffrn_reflns_limit_k_max 14
_diffrn_reflns_limit_k_min -17
_diffrn_reflns_limit_l_max 22
_diffrn_reflns_limit_l_min -23
_diffrn_reflns_number 16909
_diffrn_reflns_theta_full 27.48
_diffrn_reflns_theta_max 27.48
_diffrn_reflns_theta_min 3.05
_exptl_absorpt_coefficient_mu 1.166
_exptl_absorpt_correction_T_max 1.0000
_exptl_absorpt_correction_T_min 0.8183
_exptl_absorpt_correction_type multi-scan
_exptl_crystal_colour red
_exptl_crystal_density_diffrn 1.564
_exptl_crystal_density_method 'not measured'
_exptl_crystal_description prism
_exptl_crystal_F_000 1140
_exptl_crystal_size_max 0.50
_exptl_crystal_size_mid 0.45
_exptl_crystal_size_min 0.10
_refine_diff_density_max 0.365
_refine_diff_density_min -0.307
_refine_diff_density_rms 0.047
_refine_ls_extinction_method none
_refine_ls_goodness_of_fit_ref 1.135
_refine_ls_hydrogen_treatment mixed
_refine_ls_matrix_type full
_refine_ls_number_parameters 145
_refine_ls_number_reflns 2693
_refine_ls_number_restraints 0
_refine_ls_restrained_S_all 1.135
_refine_ls_R_factor_all 0.0363
_refine_ls_R_factor_gt 0.0341
_refine_ls_shift/su_max 0.000
_refine_ls_shift/su_mean 0.000
_refine_ls_structure_factor_coef Fsqd
_refine_ls_weighting_details 'calc w=1/[\s^2^(Fo^2^)+(0.0322P)^2^+1.4626P] where P=(Fo^2^+2Fc^2^)/3'
_refine_ls_weighting_scheme calc
_refine_ls_wR_factor_gt 0.0777
_refine_ls_wR_factor_ref 0.0789
_reflns_number_gt 2585
_reflns_number_total 2693
_reflns_threshold_expression >2sigma(I)
_cod_data_source_file ic050455vsi20050327_010405_2.cif
_cod_data_source_block 2
_cod_depositor_comments
;
The following automatic conversions were performed:
'_symmetry_cell_setting' value 'Orthorhombic' changed to 'orthorhombic'
according to '/home/saulius/struct/CIF-dictionaries/cif_core.dic'
dictionary named 'cif_core.dic' version 2.4.1 from
2010-06-29.

'_exptl_absorpt_correction_type' value 'Multi-scan' changed
to 'multi-scan' according to
'/home/saulius/struct/CIF-dictionaries/cif_core.dic' dictionary named
'cif_core.dic' version 2.4.1 from 2010-06-29.

Automatic conversion script
Id: cif_fix_enum 1527 2010-12-29 10:47:43Z saulius 
;
_cod_database_code 4310147

loop_
_symmetry_equiv_pos_as_xyz
'x, y, z'
'-x+1/2, -y+1/2, z'
'x+1/2, -y, -z+1/2'
'-x, y+1/2, -z+1/2'
'-x, -y, -z'
'x-1/2, y-1/2, -z'
'-x-1/2, y, z-1/2'
'x, -y-1/2, z-1/2'

loop_
_atom_site_label
_atom_site_type_symbol
_atom_site_fract_x
_atom_site_fract_y
_atom_site_fract_z
_atom_site_U_iso_or_equiv
_atom_site_adp_type
_atom_site_occupancy
_atom_site_symmetry_multiplicity
_atom_site_calc_flag
_atom_site_refinement_flags
_atom_site_disorder_assembly
_atom_site_disorder_group
Co1 Co 0.0000 0.5000 0.5000 0.02370(10) Uani 1 2 d S . .
Cl1 Cl 0.15975(5) 0.47875(4) 0.39815(3) 0.03434(13) Uani 1 1 d . . .
S1 S -0.51168(5) 0.34822(4) 0.27976(3) 0.03647(14) Uani 1 1 d . . .
O1 O -0.03971(15) 0.65330(10) 0.46551(8) 0.0352(3) Uani 1 1 d . . .
O2 O -0.7500 0.2500 0.22691(12) 0.0626(8) Uani 1 2 d S . .
N1 N -0.16108(15) 0.44112(11) 0.42852(8) 0.0271(3) Uani 1 1 d . . .
N2 N -0.01300(17) 0.80178(12) 0.40358(10) 0.0334(4) Uani 1 1 d . . .
C1 C -0.26317(19) 0.38545(14) 0.45543(10) 0.0300(4) Uani 1 1 d . . .
H1 H -0.2606 0.3678 0.5065 0.036 Uiso 1 1 calc R . .
C2 C -0.37160(19) 0.35195(14) 0.41438(10) 0.0298(4) Uani 1 1 d . . .
H2 H -0.4398 0.3113 0.4366 0.036 Uiso 1 1 calc R . .
C3 C -0.16746(19) 0.46360(15) 0.35563(11) 0.0309(4) Uani 1 1 d . . .
H3 H -0.0950 0.5007 0.3342 0.037 Uiso 1 1 calc R . .
C4 C -0.27293(19) 0.43585(15) 0.31068(10) 0.0310(4) Uani 1 1 d . . .
H4 H -0.2736 0.4554 0.2599 0.037 Uiso 1 1 calc R . .
C5 C -0.37940(18) 0.37871(14) 0.33982(10) 0.0265(4) Uani 1 1 d . . .
C6 C -0.62972(18) 0.28250(15) 0.33867(10) 0.0289(4) Uani 1 1 d . . .
H6A H -0.5860 0.2220 0.3609 0.035 Uiso 1 1 calc R . .
H6B H -0.6589 0.3281 0.3794 0.035 Uiso 1 1 calc R . .
C7 C -0.7500 0.2500 0.29383(15) 0.0321(6) Uani 1 2 d S . .
C8 C 0.01702(19) 0.70550(14) 0.41764(10) 0.0296(4) Uani 1 1 d . . .
H8 H 0.0865 0.6745 0.3892 0.036 Uiso 1 1 calc R . .
C9 C 0.0552(3) 0.85830(18) 0.34484(13) 0.0500(6) Uani 1 1 d . . .
H9A H 0.1286 0.8169 0.3246 0.075 Uiso 1 1 calc R . .
H9B H 0.0920 0.9217 0.3652 0.075 Uiso 1 1 calc R . .
H9C H -0.0093 0.8743 0.3053 0.075 Uiso 1 1 calc R . .
C10 C -0.1236(3) 0.85255(18) 0.44067(15) 0.0522(6) Uani 1 1 d . . .
H10A H -0.1983 0.8617 0.4057 0.078 Uiso 1 1 calc R . .
H10B H -0.0935 0.9193 0.4587 0.078 Uiso 1 1 calc R . .
H10C H -0.1538 0.8111 0.4827 0.078 Uiso 1 1 calc R . .

loop_
_atom_site_aniso_label
_atom_site_aniso_U_11
_atom_site_aniso_U_22
_atom_site_aniso_U_33
_atom_site_aniso_U_23
_atom_site_aniso_U_13
_atom_site_aniso_U_12
Co1 0.02195(19) 0.02047(18) 0.02868(19) 0.00206(12) -0.00028(13) -0.00099(12)
Cl1 0.0303(3) 0.0320(2) 0.0407(3) -0.0032(2) 0.00777(19) -0.00053(18)
S1 0.0322(3) 0.0500(3) 0.0273(2) 0.0045(2) -0.00361(19) -0.0140(2)
O1 0.0363(7) 0.0263(7) 0.0428(8) 0.0094(6) 0.0017(6) 0.0033(6)
O2 0.0424(13) 0.116(2) 0.0293(11) 0.000 0.000 -0.0321(15)
N1 0.0244(7) 0.0257(7) 0.0313(8) 0.0007(6) -0.0013(6) -0.0024(6)
N2 0.0368(9) 0.0242(8) 0.0393(9) 0.0049(7) -0.0040(7) -0.0022(7)
C1 0.0308(10) 0.0311(9) 0.0280(9) 0.0062(7) -0.0021(7) -0.0048(8)
C2 0.0263(9) 0.0307(9) 0.0323(9) 0.0069(8) -0.0003(7) -0.0068(7)
C3 0.0259(9) 0.0340(10) 0.0329(9) 0.0031(8) 0.0046(7) -0.0054(8)
C4 0.0299(10) 0.0374(10) 0.0256(8) 0.0017(8) 0.0020(7) -0.0057(8)
C5 0.0251(9) 0.0259(9) 0.0286(9) -0.0015(7) 0.0000(7) -0.0014(7)
C6 0.0261(9) 0.0312(9) 0.0295(9) 0.0018(7) -0.0014(7) -0.0039(7)
C7 0.0269(13) 0.0382(14) 0.0313(13) 0.000 0.000 -0.0036(12)
C8 0.0304(10) 0.0262(9) 0.0323(9) -0.0001(7) -0.0057(7) -0.0012(7)
C9 0.0581(15) 0.0387(12) 0.0533(14) 0.0146(10) -0.0029(12) -0.0129(11)
C10 0.0535(15) 0.0368(12) 0.0664(16) 0.0054(11) 0.0021(12) 0.0159(11)

loop_
_atom_type_symbol
_atom_type_description
_atom_type_scat_dispersion_real
_atom_type_scat_dispersion_imag
_atom_type_scat_source
C C 0.0033 0.0016 'International Tables Vol C Tables 4.2.6.8 and 6.1.1.4'
H H 0.0000 0.0000 'International Tables Vol C Tables 4.2.6.8 and 6.1.1.4'
N N 0.0061 0.0033 'International Tables Vol C Tables 4.2.6.8 and 6.1.1.4'
O O 0.0106 0.0060 'International Tables Vol C Tables 4.2.6.8 and 6.1.1.4'
S S 0.1246 0.1234 'International Tables Vol C Tables 4.2.6.8 and 6.1.1.4'
Cl Cl 0.1484 0.1585 'International Tables Vol C Tables 4.2.6.8 and 6.1.1.4'
Co Co 0.3494 0.9721 'International Tables Vol C Tables 4.2.6.8 and 6.1.1.4'

loop_
_geom_angle_atom_site_label_1
_geom_angle_atom_site_label_2
_geom_angle_atom_site_label_3
_geom_angle
_geom_angle_site_symmetry_1
_geom_angle_site_symmetry_3
_geom_angle_publ_flag
O1 Co1 O1 180.00(7) 5_566 . ?
O1 Co1 N1 88.48(6) 5_566 . ?
O1 Co1 N1 91.52(6) . . ?
O1 Co1 N1 91.52(6) 5_566 5_566 ?
O1 Co1 N1 88.48(6) . 5_566 ?
N1 Co1 N1 180.0 . 5_566 ?
O1 Co1 Cl1 90.50(4) 5_566 5_566 ?
O1 Co1 Cl1 89.50(4) . 5_566 ?
N1 Co1 Cl1 90.49(4) . 5_566 ?
N1 Co1 Cl1 89.51(4) 5_566 5_566 ?
O1 Co1 Cl1 89.50(4) 5_566 . ?
O1 Co1 Cl1 90.50(4) . . ?
N1 Co1 Cl1 89.51(4) . . ?
N1 Co1 Cl1 90.49(4) 5_566 . ?
Cl1 Co1 Cl1 180.0 5_566 . ?
C5 S1 C6 103.49(8) . . ?
C8 O1 Co1 129.70(13) . . ?
C1 N1 C3 115.89(16) . . ?
C1 N1 Co1 122.04(12) . . ?
C3 N1 Co1 121.96(12) . . ?
C8 N2 C10 121.48(18) . . ?
C8 N2 C9 121.36(19) . . ?
C10 N2 C9 116.89(18) . . ?
N1 C1 C2 124.77(17) . . ?
C1 C2 C5 118.78(17) . . ?
N1 C3 C4 123.56(17) . . ?
C3 C4 C5 119.80(17) . . ?
C2 C5 C4 117.14(17) . . ?
C2 C5 S1 125.60(14) . . ?
C4 C5 S1 117.25(14) . . ?
C7 C6 S1 109.61(13) . . ?
O2 C7 C6 122.52(11) . . ?
O2 C7 C6 122.52(11) . 2_355 ?
C6 C7 C6 115.0(2) . 2_355 ?
O1 C8 N2 124.07(19) . . ?

loop_
_geom_bond_atom_site_label_1
_geom_bond_atom_site_label_2
_geom_bond_distance
_geom_bond_site_symmetry_2
_geom_bond_publ_flag
Co1 O1 2.1421(13) 5_566 ?
Co1 O1 2.1421(13) . ?
Co1 N1 2.1932(15) . ?
Co1 N1 2.1932(15) 5_566 ?
Co1 Cl1 2.4407(5) 5_566 ?
Co1 Cl1 2.4407(5) . ?
S1 C5 1.7473(18) . ?
S1 C6 1.8005(18) . ?
O1 C8 1.237(2) . ?
O2 C7 1.206(3) . ?
N1 C1 1.340(2) . ?
N1 C3 1.347(2) . ?
N2 C8 1.323(2) . ?
N2 C10 1.447(3) . ?
N2 C9 1.459(3) . ?
C1 C2 1.378(3) . ?
C2 C5 1.391(2) . ?
C3 C4 1.373(3) . ?
C4 C5 1.398(3) . ?
C6 C7 1.503(2) . ?
C7 C6 1.503(2) 2_355 ?

loop_
_geom_torsion_atom_site_label_1
_geom_torsion_atom_site_label_2
_geom_torsion_atom_site_label_3
_geom_torsion_atom_site_label_4
_geom_torsion
_geom_torsion_site_symmetry_1
_geom_torsion_site_symmetry_2
_geom_torsion_site_symmetry_3
_geom_torsion_site_symmetry_4
_geom_torsion_publ_flag
O1 Co1 O1 C8 -126(95) 5_566 . . . ?
N1 Co1 O1 C8 -97.50(17) . . . . ?
N1 Co1 O1 C8 82.50(17) 5_566 . . . ?
Cl1 Co1 O1 C8 172.02(17) 5_566 . . . ?
Cl1 Co1 O1 C8 -7.98(17) . . . . ?
O1 Co1 N1 C1 56.79(15) 5_566 . . . ?
O1 Co1 N1 C1 -123.21(15) . . . . ?
N1 Co1 N1 C1 130(100) 5_566 . . . ?
Cl1 Co1 N1 C1 -33.69(14) 5_566 . . . ?
Cl1 Co1 N1 C1 146.31(14) . . . . ?
O1 Co1 N1 C3 -127.05(15) 5_566 . . . ?
O1 Co1 N1 C3 52.95(15) . . . . ?
N1 Co1 N1 C3 -54(100) 5_566 . . . ?
Cl1 Co1 N1 C3 142.46(14) 5_566 . . . ?
Cl1 Co1 N1 C3 -37.54(14) . . . . ?
C3 N1 C1 C2 -0.8(3) . . . . ?
Co1 N1 C1 C2 175.59(15) . . . . ?
N1 C1 C2 C5 -1.5(3) . . . . ?
C1 N1 C3 C4 2.4(3) . . . . ?
Co1 N1 C3 C4 -173.93(15) . . . . ?
N1 C3 C4 C5 -1.8(3) . . . . ?
C1 C2 C5 C4 2.0(3) . . . . ?
C1 C2 C5 S1 -177.24(15) . . . . ?
C3 C4 C5 C2 -0.5(3) . . . . ?
C3 C4 C5 S1 178.83(15) . . . . ?
C6 S1 C5 C2 2.46(19) . . . . ?
C6 S1 C5 C4 -176.80(15) . . . . ?
C5 S1 C6 C7 -179.34(11) . . . . ?
S1 C6 C7 O2 14.27(14) . . . . ?
S1 C6 C7 C6 -165.73(14) . . . 2_355 ?
Co1 O1 C8 N2 -176.76(14) . . . . ?
C10 N2 C8 O1 -4.4(3) . . . . ?
C9 N2 C8 O1 -178.21(19) . . . . ?
